data_7123385
loop_
_publ_author_name
'Kong, Richard Y.'
'Crimmin, Mark Richard'

_publ_section_title
;
 Reversible Insertion of CO into an Aluminium--Carbon Bond
;
_journal_name_full 'Chemical Communications'
_journal_paper_doi 10.1039/C9CC02818H
_journal_year 2019
_chemical_formula_moiety 'C37 H51 Al N2 O, 0.5(C14 H16)'
_chemical_formula_sum 'C44 H59 Al N2 O'
_chemical_formula_weight 658.91
_space_group_crystal_system orthorhombic
_space_group_IT_number 62
_space_group_name_Hall '-P 2ac 2n'
_space_group_name_H-M_alt 'P n m a'
_symmetry_space_group_name_Hall '-P 2ac 2n'
_symmetry_space_group_name_H-M 'P n m a'
_atom_sites_solution_hydrogens geom
_atom_sites_solution_primary dual
_audit_creation_date 2019-03-04
_audit_creation_method
;
Olex2 1.2
(compiled 2018.05.29 svn.r3508 for OlexSys, GUI svn.r5506)
;
_audit_update_record
;
2019-03-25 deposited with the CCDC.    2019-05-02 downloaded from the CCDC.
;
_cell_angle_alpha 90
_cell_angle_beta 90
_cell_angle_gamma 90
_cell_formula_units_Z 4
_cell_length_a 24.3410(10)
_cell_length_b 14.7167(6)
_cell_length_c 10.9529(5)
_cell_measurement_reflns_used 2036
_cell_measurement_temperature 173.00(10)
_cell_measurement_theta_max 27.1410
_cell_measurement_theta_min 3.4360
_cell_volume 3923.5(3)
_computing_cell_refinement 'CrysAlisPro 1.171.39.46 (Rigaku OD, 2018)'
_computing_data_collection 'CrysAlisPro 1.171.39.46 (Rigaku OD, 2018)'
_computing_data_reduction 'CrysAlisPro 1.171.39.46 (Rigaku OD, 2018)'
_computing_molecular_graphics 'Olex2 (Dolomanov et al., 2009)'
_computing_publication_material 'Olex2 (Dolomanov et al., 2009)'
_computing_structure_refinement 'ShelXL (Sheldrick, 2015)'
_computing_structure_solution 'ShelXT (Sheldrick, 2015)'
_diffrn_ambient_environment N~2~
_diffrn_ambient_temperature 173.00(10)
_diffrn_detector 'CCD plate'
_diffrn_detector_area_resol_mean 16.0382
_diffrn_detector_type Eos
_diffrn_measured_fraction_theta_full 0.990
_diffrn_measured_fraction_theta_max 0.816
_diffrn_measurement_details
;
List of Runs (angles in degrees, time in seconds):

  # Type    Start    End  Width  t~exp~   \w     \q     \k     \f   Frames
#--------------------------------------------------------------------------
  1  \w    -25.00  52.00   1.00    5.10    --  -13.33  57.00 150.00   77
  2  \w    -74.00 -41.00   1.00    5.10    --  -13.33-178.00 -30.00   33
;
_diffrn_measurement_device 'four-circle diffractometer'
_diffrn_measurement_device_type 'Xcalibur, Eos'
_diffrn_measurement_method '\w scans'
_diffrn_orient_matrix_type 'CrysAlisPro convention (1999,Acta A55,543-557)'
_diffrn_orient_matrix_UB_11 -0.0082340000
_diffrn_orient_matrix_UB_12 -0.0256662000
_diffrn_orient_matrix_UB_13 0.0516195000
_diffrn_orient_matrix_UB_21 -0.0179914000
_diffrn_orient_matrix_UB_22 0.0355712000
_diffrn_orient_matrix_UB_23 0.0177190000
_diffrn_orient_matrix_UB_31 -0.0213968000
_diffrn_orient_matrix_UB_32 -0.0200044000
_diffrn_orient_matrix_UB_33 -0.0348159000
_diffrn_radiation_monochromator graphite
_diffrn_radiation_probe x-ray
_diffrn_radiation_type MoK\a
_diffrn_radiation_wavelength 0.71073
_diffrn_reflns_av_R_equivalents 0.0393
_diffrn_reflns_av_unetI/netI 0.0576
_diffrn_reflns_Laue_measured_fraction_full 0.990
_diffrn_reflns_Laue_measured_fraction_max 0.816
_diffrn_reflns_limit_h_max 14
_diffrn_reflns_limit_h_min -29
_diffrn_reflns_limit_k_max 18
_diffrn_reflns_limit_k_min -11
_diffrn_reflns_limit_l_max 9
_diffrn_reflns_limit_l_min -14
_diffrn_reflns_number 8658
_diffrn_reflns_point_group_measured_fraction_full 0.990
_diffrn_reflns_point_group_measured_fraction_max 0.816
_diffrn_reflns_theta_full 25.242
_diffrn_reflns_theta_max 28.201
_diffrn_reflns_theta_min 2.502
_diffrn_source 'fine-focus sealed X-ray tube'
_diffrn_source_type 'Enhance (Mo) X-ray Source'
_exptl_absorpt_coefficient_mu 0.086
_exptl_absorpt_correction_T_max 0.963
_exptl_absorpt_correction_T_min 0.923
_exptl_absorpt_correction_type analytical
_exptl_absorpt_process_details
;
CrysAlisPro 1.171.39.46 (Rigaku Oxford Diffraction, 2018)
Analytical numeric absorption correction using a multifaceted crystal
            model based on expressions derived by R.C. Clark & J.S. Reid.
(Clark, R. C. & Reid, J. S. (1995). Acta Cryst. A51, 887-897)
Empirical absorption correction using spherical harmonics,
 implemented in SCALE3 ABSPACK scaling algorithm.
;
_exptl_crystal_colour yellow
_exptl_crystal_colour_primary yellow
_exptl_crystal_density_diffrn 1.115
_exptl_crystal_description plate
_exptl_crystal_F_000 1432
_exptl_crystal_size_max 0.787
_exptl_crystal_size_mid 0.637
_exptl_crystal_size_min 0.315
_refine_diff_density_max 0.612
_refine_diff_density_min -0.335
_refine_diff_density_rms 0.049
_refine_ls_extinction_method none
_refine_ls_goodness_of_fit_ref 1.058
_refine_ls_hydrogen_treatment constr
_refine_ls_matrix_type full
_refine_ls_number_parameters 274
_refine_ls_number_reflns 4102
_refine_ls_number_restraints 0
_refine_ls_restrained_S_all 1.058
_refine_ls_R_factor_all 0.0937
_refine_ls_R_factor_gt 0.0644
_refine_ls_shift/su_max 0.000
_refine_ls_shift/su_mean 0.000
_refine_ls_structure_factor_coef Fsqd
_refine_ls_weighting_details 'w=1/[\s^2^(Fo^2^)+(0.0703P)^2^+2.0502P] where P=(Fo^2^+2Fc^2^)/3'
_refine_ls_weighting_scheme calc
_refine_ls_wR_factor_gt 0.1527
_refine_ls_wR_factor_ref 0.1703
_reflns_Friedel_coverage 0.000
_reflns_number_gt 2954
_reflns_number_total 4102
_reflns_threshold_expression 'I > 2\s(I)'
_cod_data_source_file c9cc02818h2.cif
_cod_data_source_block mrc18111
_cod_database_code 7123385
_shelx_shelxl_version_number 2016/6
_chemical_oxdiff_formula 'C36 H51 Al N2 O'
_shelx_space_group_comment
;
The symmetry employed for this shelxl refinement is uniquely defined
by the following loop, which should always be used as a source of
symmetry information in preference to the above space-group names.
They are only intended as comments.
;
_reflns_odcompleteness_completeness 98.77
_reflns_odcompleteness_iscentric 1
_reflns_odcompleteness_theta 24.97
_olex2_refinement_description
;
1. Fixed Uiso
 At 1.2 times of:
  All C(H) groups, All C(H,H) groups
 At 1.5 times of:
  All C(H,H,H) groups
2. Others
 Fixed Sof: H30A(0.5) H30B(0.5) H30C(0.5) C2(0.5) H2(0.5) C4(0.5) H4(0.5)
 C8(0.5) H8A(0.5) H8B(0.5) C5(0.5) H5A(0.5) H5B(0.5) C7(0.5) H7(0.5) C3(0.5)
 H3(0.5) C6(0.5) H6A(0.5) H6B(0.5) C1(0.5)
3.a Ternary CH refined with riding coordinates:
 C18(H18), C21(H21), C2(H2), C4(H4), C7(H7), C3(H3)
3.b Secondary CH2 refined with riding coordinates:
 C8(H8A,H8B), C5(H5A,H5B), C6(H6A,H6B)
3.c Aromatic/amide H refined with riding coordinates:
 C11(H11), C14(H14), C16(H16), C15(H15), C26(H26), C27(H27), C25(H25),
 C28(H28), C29(H29)
3.d Idealised Me refined as rotating group:
 C9(H9A,H9B,H9C), C23(H23A,H23B,H23C), C22(H22A,H22B,H22C), C20(H20A,H20B,
 H20C), C19(H19A,H19B,H19C), C30(H30A,H30B,H30C)
;
_olex2_submission_special_instructions 'No special instructions were received'
_oxdiff_exptl_absorpt_empirical_details
;
Empirical correction (ABSPACK) includes:
- Absorption correction using spherical harmonics
- Frame scaling
;
_oxdiff_exptl_absorpt_empirical_full_max 1.278
_oxdiff_exptl_absorpt_empirical_full_min 0.817

loop_
_space_group_symop_operation_xyz
'x, y, z'
'-x+1/2, -y, z+1/2'
'-x, y+1/2, -z'
'x+1/2, -y+1/2, -z+1/2'
'-x, -y, -z'
'x-1/2, y, -z-1/2'
'x, -y-1/2, z'
'-x-1/2, y-1/2, z-1/2'

loop_
_atom_site_label
_atom_site_type_symbol
_atom_site_fract_x
_atom_site_fract_y
_atom_site_fract_z
_atom_site_U_iso_or_equiv
_atom_site_adp_type
_atom_site_occupancy
_atom_site_site_symmetry_order
_atom_site_calc_flag
_atom_site_refinement_flags_posn
_atom_site_refinement_flags_adp
_atom_site_refinement_flags_occupancy
_atom_site_disorder_assembly
_atom_site_disorder_group
Al1 Al 0.65952(3) 0.750000 0.70855(8) 0.0267(2) Uani 1 2 d S T P . .
O1 O 0.71315(10) 0.750000 0.4470(2) 0.0457(6) Uani 1 2 d S T P . .
N1 N 0.60925(7) 0.65410(12) 0.73878(15) 0.0293(4) Uani 1 1 d . . . . .
C12 C 0.63326(8) 0.56437(14) 0.75340(19) 0.0316(5) Uani 1 1 d . . . . .
C10 C 0.55489(9) 0.66499(16) 0.74989(19) 0.0351(5) Uani 1 1 d . . . . .
C17 C 0.64389(9) 0.53298(16) 0.8719(2) 0.0386(6) Uani 1 1 d . . . . .
C13 C 0.64750(9) 0.51422(15) 0.6488(2) 0.0379(5) Uani 1 1 d . . . . .
C11 C 0.52993(12) 0.750000 0.7490(3) 0.0368(7) Uani 1 2 d S T P . .
H11 H 0.491729 0.750000 0.747723 0.044 Uiso 1 2 calc RS T P . .
C18 C 0.63371(10) 0.54591(18) 0.5205(2) 0.0452(6) Uani 1 1 d . . . . .
H18 H 0.626440 0.611354 0.524140 0.054 Uiso 1 1 calc R . . . .
C21 C 0.62717(10) 0.58447(18) 0.9866(2) 0.0454(6) Uani 1 1 d . . . . .
H21 H 0.607804 0.639674 0.961014 0.054 Uiso 1 1 calc R . . . .
C9 C 0.51818(10) 0.58364(19) 0.7661(2) 0.0522(7) Uani 1 1 d . . . . .
H9A H 0.536285 0.530528 0.734954 0.078 Uiso 1 1 calc GR . . . .
H9B H 0.484473 0.593103 0.722371 0.078 Uiso 1 1 calc GR . . . .
H9C H 0.510341 0.575385 0.851267 0.078 Uiso 1 1 calc GR . . . .
C14 C 0.67416(11) 0.43115(17) 0.6671(3) 0.0507(7) Uani 1 1 d . . . . .
H14 H 0.684158 0.396385 0.599772 0.061 Uiso 1 1 calc R . . . .
C16 C 0.67065(11) 0.44926(18) 0.8835(3) 0.0507(7) Uani 1 1 d . . . . .
H16 H 0.678253 0.426723 0.960997 0.061 Uiso 1 1 calc R . . . .
C15 C 0.68595(12) 0.39962(19) 0.7828(3) 0.0575(7) Uani 1 1 d . . . . .
H15 H 0.704290 0.344664 0.792616 0.069 Uiso 1 1 calc R . . . .
C23 C 0.67623(12) 0.6131(2) 1.0635(3) 0.0675(9) Uani 1 1 d . . . . .
H23A H 0.696057 0.560146 1.089442 0.101 Uiso 1 1 calc GR . . . .
H23B H 0.663630 0.646061 1.133789 0.101 Uiso 1 1 calc GR . . . .
H23C H 0.699974 0.651274 1.015836 0.101 Uiso 1 1 calc GR . . . .
C22 C 0.58775(12) 0.5283(2) 1.0646(3) 0.0656(8) Uani 1 1 d . . . . .
H22A H 0.557317 0.508732 1.015467 0.098 Uiso 1 1 calc GR . . . .
H22B H 0.574486 0.564764 1.131061 0.098 Uiso 1 1 calc GR . . . .
H22C H 0.606680 0.476197 1.096340 0.098 Uiso 1 1 calc GR . . . .
C20 C 0.68000(12) 0.5309(2) 0.4300(3) 0.0609(8) Uani 1 1 d . . . . .
H20A H 0.712771 0.559900 0.459374 0.091 Uiso 1 1 calc GR . . . .
H20B H 0.670027 0.556479 0.352409 0.091 Uiso 1 1 calc GR . . . .
H20C H 0.686515 0.466964 0.420798 0.091 Uiso 1 1 calc GR . . . .
C19 C 0.58157(13) 0.4994(3) 0.4741(3) 0.0805(10) Uani 1 1 d . . . . .
H19A H 0.586801 0.434776 0.474125 0.121 Uiso 1 1 calc GR . . . .
H19B H 0.573853 0.519624 0.392512 0.121 Uiso 1 1 calc GR . . . .
H19C H 0.551325 0.514705 0.526436 0.121 Uiso 1 1 calc GR . . . .
C26 C 0.4316(2) 0.250000 0.6851(5) 0.0834(15) Uani 1 2 d S T P . .
H26 H 0.393432 0.250000 0.683303 0.100 Uiso 1 2 calc RS T P . .
C27 C 0.4594(2) 0.250000 0.5826(5) 0.0813(14) Uani 1 2 d S T P . .
H27 H 0.440788 0.250000 0.508401 0.098 Uiso 1 2 calc RS T P . .
C24 C 0.5168(2) 0.250000 0.8032(5) 0.0824(15) Uani 1 2 d S T P . .
C25 C 0.4592(2) 0.250000 0.7976(5) 0.0874(16) Uani 1 2 d S T P . .
H25 H 0.438955 0.250000 0.869652 0.105 Uiso 1 2 calc RS T P . .
C28 C 0.5154(3) 0.250000 0.5843(5) 0.1022(19) Uani 1 2 d S T P . .
H28 H 0.535089 0.250000 0.511535 0.123 Uiso 1 2 calc RS T P . .
C29 C 0.5426(2) 0.250000 0.6944(5) 0.1028(19) Uani 1 2 d S T P . .
H29 H 0.580845 0.250000 0.693744 0.123 Uiso 1 2 calc RS T P . .
C30 C 0.5468(3) 0.250000 0.9233(5) 0.127(2) Uani 1 2 d S T P . .
H30A H 0.524468 0.221078 0.984255 0.191 Uiso 0.5 1 calc GR . . A -1
H30B H 0.554268 0.311466 0.947509 0.191 Uiso 0.5 1 calc GR . . A -1
H30C H 0.580752 0.217456 0.914852 0.191 Uiso 0.5 1 calc GR . . A -1
C2 C 0.75635(16) 0.7977(3) 0.6408(4) 0.0302(9) Uani 0.5 1 d . . . B -1
H2 H 0.765304 0.862249 0.631605 0.036 Uiso 0.5 1 calc R . . B -1
C4 C 0.77589(16) 0.7008(3) 0.8153(4) 0.0323(10) Uani 0.5 1 d . . . B -1
H4 H 0.762299 0.660927 0.880180 0.039 Uiso 0.5 1 calc R . . B -1
C8 C 0.78955(18) 0.6526(3) 0.6948(4) 0.0347(10) Uani 0.5 1 d . . . B -1
H8A H 0.818944 0.608597 0.703568 0.042 Uiso 0.5 1 calc R . . B -1
H8B H 0.757648 0.624176 0.657983 0.042 Uiso 0.5 1 calc R . . B -1
C5 C 0.83172(16) 0.747(2) 0.8426(4) 0.0439(16) Uani 0.5 1 d . . . B -1
H5A H 0.826943 0.800269 0.894040 0.053 Uiso 0.5 1 calc R . . B -1
H5B H 0.856923 0.705417 0.882024 0.053 Uiso 0.5 1 calc R . . B -1
C7 C 0.80741(15) 0.7364(7) 0.6279(4) 0.029(2) Uani 0.5 1 d . . . B -1
H7 H 0.819573 0.726095 0.543743 0.035 Uiso 0.5 1 calc R . . B -1
C3 C 0.73534(15) 0.7742(2) 0.7739(3) 0.0238(9) Uani 0.5 1 d . . . B -1
H3 H 0.736109 0.827426 0.827684 0.029 Uiso 0.5 1 calc R . . B -1
C6 C 0.85226(17) 0.7739(3) 0.7149(5) 0.0495(17) Uani 0.5 1 d . . . B -1
H6A H 0.887653 0.746447 0.697788 0.059 Uiso 0.5 1 calc R . . B -1
H6B H 0.855485 0.839370 0.707337 0.059 Uiso 0.5 1 calc R . . B -1
C1 C 0.70781(16) 0.7681(3) 0.5566(4) 0.0291(15) Uani 0.5 1 d . . . B .

loop_
_atom_site_aniso_label
_atom_site_aniso_U_11
_atom_site_aniso_U_22
_atom_site_aniso_U_33
_atom_site_aniso_U_23
_atom_site_aniso_U_13
_atom_site_aniso_U_12
Al1 0.0185(4) 0.0309(5) 0.0305(5) 0.000 0.0008(4) 0.000
O1 0.0411(13) 0.0612(15) 0.0347(13) 0.000 0.0057(11) 0.000
N1 0.0204(8) 0.0357(10) 0.0318(9) 0.0026(8) -0.0012(7) -0.0028(7)
C12 0.0243(10) 0.0334(11) 0.0371(12) 0.0058(10) -0.0020(9) -0.0080(9)
C10 0.0243(11) 0.0499(14) 0.0312(11) 0.0018(10) -0.0006(9) -0.0075(10)
C17 0.0311(12) 0.0430(13) 0.0418(13) 0.0112(11) -0.0013(10) -0.0083(10)
C13 0.0323(12) 0.0382(12) 0.0431(13) -0.0021(11) -0.0028(10) -0.0042(10)
C11 0.0179(14) 0.054(2) 0.0387(17) 0.000 -0.0004(13) 0.000
C18 0.0482(14) 0.0471(14) 0.0402(13) -0.0074(12) -0.0063(12) -0.0011(12)
C21 0.0455(14) 0.0554(15) 0.0352(13) 0.0111(12) 0.0011(11) -0.0054(12)
C9 0.0311(13) 0.0623(17) 0.0632(17) 0.0117(14) -0.0025(12) -0.0172(12)
C14 0.0483(15) 0.0419(14) 0.0619(17) -0.0069(13) -0.0030(13) 0.0027(12)
C16 0.0497(15) 0.0473(14) 0.0551(16) 0.0167(13) -0.0100(13) -0.0029(12)
C15 0.0576(17) 0.0410(14) 0.074(2) 0.0068(15) -0.0102(15) 0.0075(12)
C23 0.0611(18) 0.099(2) 0.0421(15) -0.0041(16) 0.0063(14) -0.0226(17)
C22 0.0529(17) 0.085(2) 0.0590(18) 0.0182(16) 0.0125(14) -0.0140(16)
C20 0.072(2) 0.0642(18) 0.0459(15) -0.0070(14) 0.0060(15) 0.0022(15)
C19 0.067(2) 0.115(3) 0.0598(19) -0.0016(19) -0.0245(17) -0.025(2)
C26 0.064(3) 0.101(4) 0.085(4) 0.000 -0.007(3) 0.000
C27 0.085(4) 0.091(4) 0.068(3) 0.000 -0.008(3) 0.000
C24 0.078(4) 0.102(4) 0.066(3) 0.000 -0.004(3) 0.000
C25 0.088(4) 0.100(4) 0.074(3) 0.000 0.016(3) 0.000
C28 0.093(4) 0.141(5) 0.073(4) 0.000 0.010(3) 0.000
C29 0.063(3) 0.167(6) 0.078(4) 0.000 0.001(3) 0.000
C30 0.125(6) 0.183(7) 0.073(4) 0.000 -0.027(4) 0.000
C2 0.025(2) 0.025(2) 0.041(2) 0.0030(19) 0.0048(19) -0.0036(17)
C4 0.027(2) 0.033(2) 0.037(2) 0.0029(19) -0.0041(19) 0.0035(18)
C8 0.033(2) 0.029(2) 0.041(2) -0.001(2) -0.002(2) 0.0069(18)
C5 0.0287(18) 0.048(4) 0.055(2) 0.016(11) -0.0094(18) -0.007(9)
C7 0.0302(17) 0.016(7) 0.0418(19) 0.001(2) 0.0088(15) 0.008(2)
C3 0.0264(18) 0.014(2) 0.0308(19) -0.0035(14) 0.0010(16) 0.0025(12)
C6 0.021(2) 0.055(5) 0.072(3) 0.002(3) 0.000(2) -0.0022(18)
C1 0.0295(18) 0.024(5) 0.0339(19) 0.0063(18) 0.0004(15) 0.0029(16)

loop_
_atom_type_symbol
_atom_type_description
_atom_type_scat_dispersion_real
_atom_type_scat_dispersion_imag
_atom_type_scat_source
C C 0.0033 0.0016 'International Tables Vol C Tables 4.2.6.8 and 6.1.1.4'
H H 0.0000 0.0000 'International Tables Vol C Tables 4.2.6.8 and 6.1.1.4'
Al Al 0.0645 0.0514 'International Tables Vol C Tables 4.2.6.8 and 6.1.1.4'
N N 0.0061 0.0033 'International Tables Vol C Tables 4.2.6.8 and 6.1.1.4'
O O 0.0106 0.0060 'International Tables Vol C Tables 4.2.6.8 and 6.1.1.4'

loop_
_exptl_crystal_face_index_h
_exptl_crystal_face_index_k
_exptl_crystal_face_index_l
_exptl_crystal_face_perp_dist
-34 1 -2 0.2219
-3 15 11 0.3078
34 1 3 0.3284
-7 4 -15 0.0715
-7 -11 13 0.1431
27 13 2 0.3571
2 -7 15 0.1739
1 -18 -8 0.2846

loop_
_geom_angle_atom_site_label_1
_geom_angle_atom_site_label_2
_geom_angle_atom_site_label_3
_geom_angle
_geom_angle_site_symmetry_1
_geom_angle_site_symmetry_3
N1 Al1 N1 96.13(11) 7_575 .
N1 Al1 C3 113.44(11) 7_575 .
N1 Al1 C3 131.43(11) . .
N1 Al1 C1 127.35(13) 7_575 7_575
N1 Al1 C1 114.46(13) 7_575 .
N1 Al1 C1 127.35(13) . .
N1 Al1 C1 114.47(13) . 7_575
C3 Al1 C1 74.95(15) . .
C3 Al1 C1 77.66(15) . 7_575
C1 Al1 C1 14.9(2) . 7_575
C1 O1 C1 24.8(4) 7_575 .
C12 N1 Al1 115.84(12) . .
C10 N1 Al1 124.37(15) . .
C10 N1 C12 119.78(17) . .
C17 C12 N1 118.41(19) . .
C17 C12 C13 122.4(2) . .
C13 C12 N1 119.11(19) . .
N1 C10 C11 122.6(2) . .
N1 C10 C9 120.2(2) . .
C11 C10 C9 117.2(2) . .
C12 C17 C21 123.4(2) . .
C16 C17 C12 117.4(2) . .
C16 C17 C21 119.2(2) . .
C12 C13 C18 122.6(2) . .
C14 C13 C12 117.2(2) . .
C14 C13 C18 120.2(2) . .
C10 C11 C10 128.2(3) 7_575 .
C10 C11 H11 115.9 . .
C10 C11 H11 115.9 7_575 .
C13 C18 H18 107.7 . .
C13 C18 C19 110.7(2) . .
C20 C18 C13 113.3(2) . .
C20 C18 H18 107.7 . .
C20 C18 C19 109.5(2) . .
C19 C18 H18 107.7 . .
C17 C21 H21 107.8 . .
C17 C21 C22 111.1(2) . .
C23 C21 C17 112.7(2) . .
C23 C21 H21 107.8 . .
C23 C21 C22 109.4(2) . .
C22 C21 H21 107.8 . .
C10 C9 H9A 109.5 . .
C10 C9 H9B 109.5 . .
C10 C9 H9C 109.5 . .
H9A C9 H9B 109.5 . .
H9A C9 H9C 109.5 . .
H9B C9 H9C 109.5 . .
C13 C14 H14 119.3 . .
C15 C14 C13 121.5(3) . .
C15 C14 H14 119.3 . .
C17 C16 H16 119.3 . .
C15 C16 C17 121.4(2) . .
C15 C16 H16 119.3 . .
C14 C15 H15 119.9 . .
C16 C15 C14 120.1(2) . .
C16 C15 H15 119.9 . .
C21 C23 H23A 109.5 . .
C21 C23 H23B 109.5 . .
C21 C23 H23C 109.5 . .
H23A C23 H23B 109.5 . .
H23A C23 H23C 109.5 . .
H23B C23 H23C 109.5 . .
C21 C22 H22A 109.5 . .
C21 C22 H22B 109.5 . .
C21 C22 H22C 109.5 . .
H22A C22 H22B 109.5 . .
H22A C22 H22C 109.5 . .
H22B C22 H22C 109.5 . .
C18 C20 H20A 109.5 . .
C18 C20 H20B 109.5 . .
C18 C20 H20C 109.5 . .
H20A C20 H20B 109.5 . .
H20A C20 H20C 109.5 . .
H20B C20 H20C 109.5 . .
C18 C19 H19A 109.5 . .
C18 C19 H19B 109.5 . .
C18 C19 H19C 109.5 . .
H19A C19 H19B 109.5 . .
H19A C19 H19C 109.5 . .
H19B C19 H19C 109.5 . .
C27 C26 H26 119.8 . .
C27 C26 C25 120.4(5) . .
C25 C26 H26 119.8 . .
C26 C27 H27 119.9 . .
C26 C27 C28 120.2(5) . .
C28 C27 H27 119.9 . .
C25 C24 C30 121.5(5) . .
C29 C24 C25 115.4(5) . .
C29 C24 C30 123.1(5) . .
C26 C25 C24 121.0(5) . .
C26 C25 H25 119.5 . .
C24 C25 H25 119.5 . .
C27 C28 H28 120.2 . .
C27 C28 C29 119.6(5) . .
C29 C28 H28 120.2 . .
C24 C29 C28 123.4(5) . .
C24 C29 H29 118.3 . .
C28 C29 H29 118.3 . .
C24 C30 H30A 109.5 . .
C24 C30 H30B 109.5 . .
C24 C30 H30C 109.5 . .
H30A C30 H30B 109.5 . .
H30A C30 H30C 109.5 . .
H30B C30 H30C 109.5 . .
C7 C2 H2 112.2 . .
C7 C2 C3 102.6(3) . .
C7 C2 C1 113.1(4) . .
C3 C2 H2 112.2 . .
C1 C2 H2 112.2 . .
C1 C2 C3 103.8(3) . .
C8 C4 H4 114.8 . .
C8 C4 C5 100.4(6) . .
C5 C4 H4 114.8 . .
C3 C4 H4 114.8 . .
C3 C4 C8 102.2(3) . .
C3 C4 C5 108.2(10) . .
C4 C8 H8A 112.6 . .
C4 C8 H8B 112.6 . .
H8A C8 H8B 110.1 . .
C7 C8 C4 95.9(4) . .
C7 C8 H8A 112.6 . .
C7 C8 H8B 112.6 . .
C4 C5 H5A 111.2 . .
C4 C5 H5B 111.2 . .
H5A C5 H5B 109.1 . .
C6 C5 C4 102.8(5) . .
C6 C5 H5A 111.2 . .
C6 C5 H5B 111.2 . .
C2 C7 H7 114.9 . .
C2 C7 C6 107.6(6) . .
C8 C7 C2 101.7(3) . .
C8 C7 H7 114.9 . .
C8 C7 C6 101.3(4) . .
C6 C7 H7 114.9 . .
Al1 C3 H3 111.9 . .
C2 C3 Al1 90.4(2) . .
C2 C3 H3 111.9 . .
C4 C3 Al1 124.9(2) . .
C4 C3 C2 102.6(3) . .
C4 C3 H3 111.9 . .
C5 C6 C7 103.8(6) . .
C5 C6 H6A 111.0 . .
C5 C6 H6B 111.0 . .
C7 C6 H6A 111.0 . .
C7 C6 H6B 111.0 . .
H6A C6 H6B 109.0 . .
O1 C1 Al1 145.0(3) . .
O1 C1 C2 123.6(3) . .
C2 C1 Al1 89.5(2) . .
C1 C1 Al1 82.57(12) 7_575 .
C1 C1 O1 77.6(2) 7_575 .
C1 C1 C2 106.2(2) 7_575 .

loop_
_geom_bond_atom_site_label_1
_geom_bond_atom_site_label_2
_geom_bond_distance
_geom_bond_site_symmetry_2
Al1 N1 1.8972(17) 7_575
Al1 N1 1.8972(17) .
Al1 C3 2.011(4) .
Al1 C1 2.054(4) .
Al1 C1 2.054(4) 7_575
O1 C1 1.237(4) 7_575
O1 C1 1.237(4) .
N1 C12 1.453(3) .
N1 C10 1.338(3) .
C12 C17 1.402(3) .
C12 C13 1.406(3) .
C10 C11 1.391(3) .
C10 C9 1.504(3) .
C17 C21 1.522(3) .
C17 C16 1.399(3) .
C13 C18 1.519(3) .
C13 C14 1.398(3) .
C11 H11 0.9300 .
C18 H18 0.9800 .
C18 C20 1.517(4) .
C18 C19 1.529(4) .
C21 H21 0.9800 .
C21 C23 1.521(4) .
C21 C22 1.528(3) .
C9 H9A 0.9600 .
C9 H9B 0.9600 .
C9 H9C 0.9600 .
C14 H14 0.9300 .
C14 C15 1.379(4) .
C16 H16 0.9300 .
C16 C15 1.375(4) .
C15 H15 0.9300 .
C23 H23A 0.9600 .
C23 H23B 0.9600 .
C23 H23C 0.9600 .
C22 H22A 0.9600 .
C22 H22B 0.9600 .
C22 H22C 0.9600 .
C20 H20A 0.9600 .
C20 H20B 0.9600 .
C20 H20C 0.9600 .
C19 H19A 0.9600 .
C19 H19B 0.9600 .
C19 H19C 0.9600 .
C26 H26 0.9300 .
C26 C27 1.310(7) .
C26 C25 1.403(7) .
C27 H27 0.9300 .
C27 C28 1.364(7) .
C24 C25 1.403(7) .
C24 C29 1.347(7) .
C24 C30 1.505(7) .
C25 H25 0.9300 .
C28 H28 0.9300 .
C28 C29 1.376(8) .
C29 H29 0.9300 .
C30 H30A 0.9600 .
C30 H30B 0.9600 .
C30 H30C 0.9600 .
C2 H2 0.9800 .
C2 C7 1.542(8) .
C2 C3 1.583(6) .
C2 C1 1.561(6) .
C4 H4 0.9800 .
C4 C8 1.534(6) .
C4 C5 1.550(14) .
C4 C3 1.532(5) .
C8 H8A 0.9700 .
C8 H8B 0.9700 .
C8 C7 1.499(10) .
C5 H5A 0.9700 .
C5 H5B 0.9700 .
C5 C6 1.537(9) .
C7 H7 0.9800 .
C7 C6 1.551(7) .
C3 H3 0.9800 .
C6 H6A 0.9700 .
C6 H6B 0.9700 .
C1 C1 0.532(9) 7_575

loop_
_exptl_oxdiff_crystal_face_indexfrac_h
_exptl_oxdiff_crystal_face_indexfrac_k
_exptl_oxdiff_crystal_face_indexfrac_l
_exptl_oxdiff_crystal_face_x
_exptl_oxdiff_crystal_face_y
_exptl_oxdiff_crystal_face_z
-34.0179 0.9976 -1.9879 0.1519 0.6123 0.7771
-2.9712 14.9619 10.9979 0.2082 0.7805 -0.6186
34.0209 0.9986 2.9880 -0.1515 -0.5236 -0.8519
-7.0312 4.0369 -14.9798 -0.8190 0.0047 0.5912
-6.9824 -11.0308 12.9817 1.0107 -0.0367 -0.0819
27.0222 12.9935 1.9980 -0.4529 0.0114 -0.9077
2.0275 -7.0364 14.9794 0.9371 -0.0213 -0.4241
0.9749 -17.9688 -8.0023 0.0401 -0.7985 0.6172
